data_2225142
loop_
_publ_author_name
'Fairuz, Zainal Abidin'
'Aiyub, Zaharah'
'Abdullah, Zanariah'
'Ng, Seik Weng'

_publ_section_title
;
 <i>N</i>-(4-Methyl-2-pyridyl)-<i>p</i>-toluidine
;
_journal_coeditor_code XU2710
_journal_issue 2
_journal_name_full 'Acta Crystallographica Section E'
_journal_page_first o371
_journal_paper_doi 10.1107/S160053680905586X
_journal_volume 66
_journal_year 2010
_chemical_formula_iupac 'C13 H14 N2'
_chemical_formula_moiety 'C13 H14 N2'
_chemical_formula_sum 'C13 H14 N2'
_chemical_formula_weight 198.26
_chemical_name_systematic
;
<i>N</i>-(4-Methyl-2-pyridyl)-<i>p</i>-toluidine
;
_space_group_IT_number 14
_symmetry_cell_setting monoclinic
_symmetry_space_group_name_Hall '-P 2yn'
_symmetry_space_group_name_H-M 'P 1 21/n 1'
_atom_sites_solution_hydrogens geom
_atom_sites_solution_primary direct
_atom_sites_solution_secondary difmap
_audit_creation_method SHELXL-97
_cell_angle_alpha 90.00
_cell_angle_beta 95.246(2)
_cell_angle_gamma 90.00
_cell_formula_units_Z 4
_cell_length_a 10.9385(11)
_cell_length_b 7.5708(8)
_cell_length_c 13.4372(14)
_cell_measurement_reflns_used 2289
_cell_measurement_temperature 295(2)
_cell_measurement_theta_max 28.1
_cell_measurement_theta_min 2.5
_cell_volume 1108.1(2)
_computing_cell_refinement 'SAINT (Bruker, 2008)'
_computing_data_collection 'APEX2 (Bruker, 2008)'
_computing_data_reduction 'SAINT (Bruker, 2008)'
_computing_molecular_graphics 'X-SEED (Barbour, 2001)'
_computing_publication_material 'publCIF (Westrip, 2010)'
_computing_structure_refinement 'SHELXL97 (Sheldrick, 2008)'
_computing_structure_solution 'SHELXS97 (Sheldrick, 2008)'
_diffrn_ambient_temperature 295(2)
_diffrn_measured_fraction_theta_full 0.993
_diffrn_measured_fraction_theta_max 0.993
_diffrn_measurement_device_type 'Bruker SMART APEX diffractometer'
_diffrn_measurement_method '\w scans'
_diffrn_radiation_monochromator graphite
_diffrn_radiation_source 'fine-focus sealed tube'
_diffrn_radiation_type MoK\a
_diffrn_radiation_wavelength 0.71073
_diffrn_reflns_av_R_equivalents 0.0242
_diffrn_reflns_av_sigmaI/netI 0.0275
_diffrn_reflns_limit_h_max 13
_diffrn_reflns_limit_h_min -14
_diffrn_reflns_limit_k_max 9
_diffrn_reflns_limit_k_min -9
_diffrn_reflns_limit_l_max 17
_diffrn_reflns_limit_l_min -14
_diffrn_reflns_number 6758
_diffrn_reflns_theta_full 27.50
_diffrn_reflns_theta_max 27.50
_diffrn_reflns_theta_min 2.30
_diffrn_standards_decay_% 0
_diffrn_standards_interval_count 0
_diffrn_standards_interval_time 0
_diffrn_standards_number 0
_exptl_absorpt_coefficient_mu 0.071
_exptl_absorpt_correction_type none
_exptl_crystal_colour Colorless
_exptl_crystal_density_diffrn 1.188
_exptl_crystal_density_method 'not measured'
_exptl_crystal_description 'Irregular block'
_exptl_crystal_F_000 424
_exptl_crystal_size_max 0.45
_exptl_crystal_size_mid 0.40
_exptl_crystal_size_min 0.30
_refine_diff_density_max 0.170
_refine_diff_density_min -0.131
_refine_ls_extinction_coef 0.044(6)
_refine_ls_extinction_expression Fc^*^=kFc[1+0.001xFc^2^\l^3^/sin(2\q)]^-1/4^
_refine_ls_extinction_method 'SHELXL97 (Sheldrick, 2008)'
_refine_ls_goodness_of_fit_ref 1.045
_refine_ls_hydrogen_treatment mixed
_refine_ls_matrix_type full
_refine_ls_number_parameters 143
_refine_ls_number_reflns 2528
_refine_ls_number_restraints 1
_refine_ls_restrained_S_all 1.045
_refine_ls_R_factor_all 0.0645
_refine_ls_R_factor_gt 0.0432
_refine_ls_shift/su_max 0.001
_refine_ls_shift/su_mean 0.001
_refine_ls_structure_factor_coef Fsqd
_refine_ls_weighting_details 'calc w=1/[\s^2^(Fo^2^)+(0.0692P)^2^+0.1529P] where P=(Fo^2^+2Fc^2^)/3'
_refine_ls_weighting_scheme calc
_refine_ls_wR_factor_gt 0.1225
_refine_ls_wR_factor_ref 0.1417
_reflns_number_gt 1797
_reflns_number_total 2528
_reflns_threshold_expression I>2\s(I)
_cod_data_source_file xu2710.cif
_cod_data_source_block I
_cod_depositor_comments
;
The following automatic conversions were performed:
'_symmetry_cell_setting' value 'Monoclinic' changed to 'monoclinic'
according to '/home/saulius/struct/CIF-dictionaries/cif_core.dic'
dictionary named 'cif_core.dic' version 2.4.1 from
2010-06-29.

'_exptl_absorpt_correction_type' value 'None' changed to
'none' according to '/home/saulius/struct/CIF-dictionaries/cif_core.dic'
dictionary named 'cif_core.dic' version 2.4.1 from 2010-06-29.

Automatic conversion script
Id: cif_fix_enum 1527 2010-12-29 10:47:43Z saulius 

The following automatic conversions were performed:

'_symmetry_cell_setting' value 'Monoclinic' changed to 'monoclinic'
according to /home/saulius/struct/CIF-dictionaries/cif_core.dic
dictionary named 'cif_core.dic' version 2.4.1 from
2010-06-29.

'_exptl_absorpt_correction_type' value 'None' changed to
'none' according to
/home/saulius/struct/CIF-dictionaries/cif_core.dic dictionary named
'cif_core.dic' version 2.4.1 from 2010-06-29.

Automatic conversion script
Id: cif_fix_values 1715 2011-07-08 13:25:40Z adriana 
;
_cod_original_sg_symbol_H-M 'P 21/n'
_cod_database_code 2225142
_cod_database_fobs_code 2225142

loop_
_symmetry_equiv_pos_as_xyz
'x, y, z'
'-x+1/2, y+1/2, -z+1/2'
'-x, -y, -z'
'x-1/2, -y-1/2, z-1/2'

loop_
_atom_site_type_symbol
_atom_site_label
_atom_site_fract_x
_atom_site_fract_y
_atom_site_fract_z
_atom_site_U_iso_or_equiv
_atom_site_adp_type
_atom_site_calc_flag
_atom_site_refinement_flags
_atom_site_occupancy
_atom_site_disorder_assembly
_atom_site_disorder_group
N N1 0.51269(11) 0.54344(19) 0.64065(9) 0.0571(4) Uani d D 1 . .
H H1 0.4682(13) 0.546(2) 0.5832(8) 0.063(5) Uiso d D 1 . .
N N2 0.66732(12) 0.46482(18) 0.54571(9) 0.0554(4) Uani d . 1 . .
C C1 0.78715(15) 0.4383(2) 0.53779(12) 0.0642(5) Uani d . 1 . .
H H1A 0.8107 0.4072 0.4754 0.077 Uiso calc R 1 . .
C C2 0.87740(14) 0.4535(2) 0.61487(13) 0.0619(4) Uani d . 1 . .
H H2 0.9588 0.4288 0.6052 0.074 Uiso calc R 1 . .
C C3 0.84502(13) 0.50645(19) 0.70755(11) 0.0490(4) Uani d . 1 . .
C C4 0.72299(13) 0.53940(19) 0.71698(11) 0.0471(3) Uani d . 1 . .
H H4 0.6985 0.5788 0.7776 0.056 Uiso calc R 1 . .
C C5 0.63566(13) 0.51384(18) 0.63552(10) 0.0458(3) Uani d . 1 . .
C C6 0.93890(14) 0.5264(2) 0.79563(12) 0.0607(4) Uani d . 1 . .
H H6A 0.9168 0.6239 0.8360 0.091 Uiso calc R 1 . .
H H6B 1.0180 0.5479 0.7725 0.091 Uiso calc R 1 . .
H H6C 0.9418 0.4201 0.8347 0.091 Uiso calc R 1 . .
C C7 0.45006(12) 0.55349(19) 0.72722(10) 0.0447(3) Uani d . 1 . .
C C8 0.35038(12) 0.6665(2) 0.72803(11) 0.0516(4) Uani d . 1 . .
H H8 0.3294 0.7385 0.6731 0.062 Uiso calc R 1 . .
C C9 0.28208(13) 0.6735(2) 0.80914(11) 0.0547(4) Uani d . 1 . .
H H9 0.2153 0.7498 0.8077 0.066 Uiso calc R 1 . .
C C10 0.31070(13) 0.5694(2) 0.89293(11) 0.0526(4) Uani d . 1 . .
C C11 0.41089(13) 0.4573(2) 0.89151(11) 0.0502(4) Uani d . 1 . .
H H11 0.4322 0.3860 0.9467 0.060 Uiso calc R 1 . .
C C12 0.47974(13) 0.44843(19) 0.81091(10) 0.0477(4) Uani d . 1 . .
H H12 0.5464 0.3719 0.8124 0.057 Uiso calc R 1 . .
C C13 0.23520(17) 0.5750(3) 0.98106(13) 0.0757(5) Uani d . 1 . .
H H13A 0.1631 0.6452 0.9646 0.113 Uiso calc R 1 . .
H H13B 0.2829 0.6262 1.0373 0.113 Uiso calc R 1 . .
H H13C 0.2115 0.4572 0.9974 0.113 Uiso calc R 1 . .

loop_
_atom_site_aniso_label
_atom_site_aniso_U_11
_atom_site_aniso_U_22
_atom_site_aniso_U_33
_atom_site_aniso_U_12
_atom_site_aniso_U_13
_atom_site_aniso_U_23
N1 0.0418(7) 0.0866(10) 0.0424(7) 0.0084(6) 0.0001(5) 0.0006(6)
N2 0.0492(7) 0.0675(8) 0.0496(7) 0.0037(6) 0.0048(5) -0.0037(6)
C1 0.0536(9) 0.0824(12) 0.0583(9) 0.0073(8) 0.0136(7) -0.0093(8)
C2 0.0426(8) 0.0744(11) 0.0698(10) 0.0060(7) 0.0104(7) -0.0040(8)
C3 0.0433(8) 0.0435(8) 0.0599(9) -0.0004(6) 0.0025(6) 0.0045(6)
C4 0.0439(7) 0.0494(8) 0.0479(7) 0.0008(6) 0.0049(6) -0.0010(6)
C5 0.0427(7) 0.0476(8) 0.0471(7) 0.0022(6) 0.0049(6) 0.0029(6)
C6 0.0435(8) 0.0664(10) 0.0706(10) -0.0005(7) -0.0032(7) 0.0044(8)
C7 0.0363(7) 0.0533(8) 0.0434(7) -0.0015(6) -0.0023(5) -0.0024(6)
C8 0.0424(7) 0.0570(9) 0.0542(8) 0.0033(6) -0.0022(6) 0.0070(7)
C9 0.0411(7) 0.0585(9) 0.0643(9) 0.0052(6) 0.0031(6) -0.0040(7)
C10 0.0452(8) 0.0625(9) 0.0500(8) -0.0080(7) 0.0034(6) -0.0102(7)
C11 0.0479(8) 0.0559(9) 0.0450(7) -0.0082(6) -0.0047(6) 0.0031(6)
C12 0.0408(7) 0.0497(8) 0.0512(8) 0.0021(6) -0.0036(6) -0.0022(6)
C13 0.0698(11) 0.0969(14) 0.0623(10) -0.0047(10) 0.0172(8) -0.0109(10)

loop_
_atom_type_symbol
_atom_type_description
_atom_type_scat_dispersion_real
_atom_type_scat_dispersion_imag
_atom_type_scat_source
C C 0.0033 0.0016 'International Tables Vol C Tables 4.2.6.8 and 6.1.1.4'
H H 0.0000 0.0000 'International Tables Vol C Tables 4.2.6.8 and 6.1.1.4'
N N 0.0061 0.0033 'International Tables Vol C Tables 4.2.6.8 and 6.1.1.4'

loop_
_geom_angle_atom_site_label_1
_geom_angle_atom_site_label_2
_geom_angle_atom_site_label_3
_geom_angle_site_symmetry_1
_geom_angle_site_symmetry_3
_geom_angle
_geom_angle_publ_flag
C5 N1 C7 . . 127.24(12) ?
C5 N1 H1 . . 115.4(11) ?
C7 N1 H1 . . 117.1(11) ?
C1 N2 C5 . . 116.68(13) ?
N2 C1 C2 . . 124.77(15) ?
N2 C1 H1A . . 117.6 ?
C2 C1 H1A . . 117.6 ?
C1 C2 C3 . . 118.61(14) ?
C1 C2 H2 . . 120.7 ?
C3 C2 H2 . . 120.7 ?
C4 C3 C2 . . 117.75(14) ?
C4 C3 C6 . . 120.58(14) ?
C2 C3 C6 . . 121.67(14) ?
C3 C4 C5 . . 120.13(13) ?
C3 C4 H4 . . 119.9 ?
C5 C4 H4 . . 119.9 ?
N2 C5 N1 . . 115.25(12) ?
N2 C5 C4 . . 121.97(13) ?
N1 C5 C4 . . 122.73(13) ?
C3 C6 H6A . . 109.5 ?
C3 C6 H6B . . 109.5 ?
H6A C6 H6B . . 109.5 ?
C3 C6 H6C . . 109.5 ?
H6A C6 H6C . . 109.5 ?
H6B C6 H6C . . 109.5 ?
C8 C7 C12 . . 118.16(13) ?
C8 C7 N1 . . 118.89(13) ?
C12 C7 N1 . . 122.87(13) ?
C9 C8 C7 . . 120.90(13) ?
C9 C8 H8 . . 119.5 ?
C7 C8 H8 . . 119.5 ?
C8 C9 C10 . . 121.47(14) ?
C8 C9 H9 . . 119.3 ?
C10 C9 H9 . . 119.3 ?
C9 C10 C11 . . 117.16(14) ?
C9 C10 C13 . . 121.57(15) ?
C11 C10 C13 . . 121.26(15) ?
C12 C11 C10 . . 122.03(14) ?
C12 C11 H11 . . 119.0 ?
C10 C11 H11 . . 119.0 ?
C11 C12 C7 . . 120.27(13) ?
C11 C12 H12 . . 119.9 ?
C7 C12 H12 . . 119.9 ?
C10 C13 H13A . . 109.5 ?
C10 C13 H13B . . 109.5 ?
H13A C13 H13B . . 109.5 ?
C10 C13 H13C . . 109.5 ?
H13A C13 H13C . . 109.5 ?
H13B C13 H13C . . 109.5 ?

loop_
_geom_bond_atom_site_label_1
_geom_bond_atom_site_label_2
_geom_bond_site_symmetry_2
_geom_bond_distance
_geom_bond_publ_flag
N1 C5 . 1.3716(18) ?
N1 C7 . 1.4051(18) ?
N1 H1 . 0.875(9) ?
N2 C1 . 1.340(2) ?
N2 C5 . 1.3380(18) ?
C1 C2 . 1.369(2) ?
C1 H1A . 0.9300 ?
C2 C3 . 1.385(2) ?
C2 H2 . 0.9300 ?
C3 C4 . 1.375(2) ?
C3 C6 . 1.502(2) ?
C4 C5 . 1.399(2) ?
C4 H4 . 0.9300 ?
C6 H6A . 0.9600 ?
C6 H6B . 0.9600 ?
C6 H6C . 0.9600 ?
C7 C8 . 1.3867(19) ?
C7 C12 . 1.391(2) ?
C8 C9 . 1.378(2) ?
C8 H8 . 0.9300 ?
C9 C10 . 1.386(2) ?
C9 H9 . 0.9300 ?
C10 C11 . 1.388(2) ?
C10 C13 . 1.505(2) ?
C11 C12 . 1.376(2) ?
C11 H11 . 0.9300 ?
C12 H12 . 0.9300 ?
C13 H13A . 0.9600 ?
C13 H13B . 0.9600 ?
C13 H13C . 0.9600 ?

loop_
_geom_hbond_atom_site_label_D
_geom_hbond_atom_site_label_H
_geom_hbond_atom_site_label_A
_geom_hbond_site_symmetry_A
_geom_hbond_distance_DH
_geom_hbond_distance_HA
_geom_hbond_distance_DA
_geom_hbond_angle_DHA
_geom_hbond_publ_flag
N1 H1 N2 3_666 0.870(10) 2.180(10) 3.041(2) 170(2) yes

loop_
_geom_torsion_atom_site_label_1
_geom_torsion_atom_site_label_2
_geom_torsion_atom_site_label_3
_geom_torsion_atom_site_label_4
_geom_torsion_site_symmetry_1
_geom_torsion_site_symmetry_2
_geom_torsion_site_symmetry_3
_geom_torsion_site_symmetry_4
_geom_torsion
_geom_torsion_publ_flag
C5 N2 C1 C2 . . . . 1.7(3) ?
N2 C1 C2 C3 . . . . -2.5(3) ?
C1 C2 C3 C4 . . . . 0.6(2) ?
C1 C2 C3 C6 . . . . -179.91(16) ?
C2 C3 C4 C5 . . . . 2.0(2) ?
C6 C3 C4 C5 . . . . -177.51(13) ?
C1 N2 C5 N1 . . . . 178.72(14) ?
C1 N2 C5 C4 . . . . 1.1(2) ?
C7 N1 C5 N2 . . . . 163.28(14) ?
C7 N1 C5 C4 . . . . -19.1(2) ?
C3 C4 C5 N2 . . . . -3.0(2) ?
C3 C4 C5 N1 . . . . 179.59(14) ?
C5 N1 C7 C8 . . . . 146.94(15) ?
C5 N1 C7 C12 . . . . -36.3(2) ?
C12 C7 C8 C9 . . . . -0.5(2) ?
N1 C7 C8 C9 . . . . 176.39(13) ?
C7 C8 C9 C10 . . . . 0.5(2) ?
C8 C9 C10 C11 . . . . -0.2(2) ?
C8 C9 C10 C13 . . . . -179.16(15) ?
C9 C10 C11 C12 . . . . 0.0(2) ?
C13 C10 C11 C12 . . . . 178.95(14) ?
C10 C11 C12 C7 . . . . 0.0(2) ?
C8 C7 C12 C11 . . . . 0.3(2) ?
N1 C7 C12 C11 . . . . -176.47(13) ?

loop_
_cod_related_entry_id
_cod_related_entry_database
_cod_related_entry_code
1 ChemSpider 24744233
